data_4106147
loop_
_publ_author_name
'Mois\'es Gul\'ias'
'Alba Collado'
'Beatriz Trillo'
'Fernando L\'opez'
'Enrique O\~nate'
'Miguel A. Esteruelas'
'Jos\'e L. Mascare\~nas'

_publ_section_title
;
 Ruthenium-Catalyzed (2 + 2) Intramolecular Cycloaddition of Allenenes
;
_journal_name_full 'Journal of the American Chemical Society'
_journal_page_first 7660
_journal_page_last 7663
_journal_paper_doi 10.1021/ja200784n
_journal_volume 133
_journal_year 2011
_chemical_compound_source 'synthesis as described'
_chemical_formula_moiety 'C16 H21 N1 O2 S1'
_chemical_formula_sum 'C16 H21 N O2 S'
_chemical_formula_weight 291.4
_chemical_name_systematic
;
 ?
;
_space_group_crystal_system monoclinic
_space_group_IT_number 14
_space_group_name_Hall '-P 2ybc'
_space_group_name_H-M_alt 'P 1 21/c 1'
_symmetry_space_group_name_Hall '-P 2ybc'
_symmetry_space_group_name_H-M 'P 1 21/c 1'
_atom_sites_solution_hydrogens geom
_atom_sites_solution_primary direct
_atom_sites_solution_secondary difmap
_audit_creation_date 2011-04-18T11:58:17-00:00
_audit_creation_method 'WinGX routine CIF_UPDATE'
_cell_angle_alpha 90
_cell_angle_beta 104.370(2)
_cell_angle_gamma 90
_cell_formula_units_Z 4
_cell_length_a 9.6615(5)
_cell_length_b 10.1911(6)
_cell_length_c 16.0319(9)
_cell_measurement_reflns_used 1962
_cell_measurement_temperature 100(2)
_cell_measurement_theta_max 26.31
_cell_measurement_theta_min 2.39
_cell_measurement_wavelength 0.71073
_cell_volume 1529.14(15)
_computing_cell_refinement 'APPEX2 (BRUKER AXS, 2005)'
_computing_data_collection 'APPEX2 (BRUKER AXS, 2005)'
_computing_data_reduction 'APPEX2 (BRUKER AXS, 2005)'
_computing_molecular_graphics 'Ortep-3 for Windows (Farrugia, 1997)'
_computing_publication_material 'WinGX publication routines (Farrugia, 1999)'
_computing_structure_refinement 'SHELXL-97 (Sheldrick, 2008)'
_computing_structure_solution 'SIR2004 (Giacovazzo et al, 2004)'
_diffrn_ambient_temperature 100(2)
_diffrn_measured_fraction_theta_full 0.999
_diffrn_measured_fraction_theta_max 0.999
_diffrn_measurement_device 'four-circle diffractometer'
_diffrn_measurement_device_type 'BRUKER APPEX-II CCD'
_diffrn_measurement_method 'omega and phi scans'
_diffrn_radiation_monochromator graphite
_diffrn_radiation_probe x-ray
_diffrn_radiation_source 'fine-focus sealed tube'
_diffrn_radiation_type MoK\a
_diffrn_radiation_wavelength 0.7107
_diffrn_reflns_av_R_equivalents 0.0247
_diffrn_reflns_av_unetI/netI 0.0213
_diffrn_reflns_limit_h_max 11
_diffrn_reflns_limit_h_min -12
_diffrn_reflns_limit_k_max 12
_diffrn_reflns_limit_k_min 0
_diffrn_reflns_limit_l_max 20
_diffrn_reflns_limit_l_min 0
_diffrn_reflns_number 13555
_diffrn_reflns_theta_full 26.38
_diffrn_reflns_theta_max 26.38
_diffrn_reflns_theta_min 2.18
_exptl_absorpt_coefficient_mu 0.213
_exptl_absorpt_correction_T_max 1
_exptl_absorpt_correction_T_min 0.9334
_exptl_absorpt_correction_type multi-scan
_exptl_absorpt_process_details 'BRUKER SADABS'
_exptl_crystal_colour colourless
_exptl_crystal_density_diffrn 1.266
_exptl_crystal_description prism
_exptl_crystal_F_000 624
_exptl_crystal_size_max 0.38
_exptl_crystal_size_mid 0.36
_exptl_crystal_size_min 0.2
_refine_diff_density_max 0.462
_refine_diff_density_min -0.311
_refine_diff_density_rms 0.05
_refine_ls_extinction_method none
_refine_ls_goodness_of_fit_ref 1.033
_refine_ls_hydrogen_treatment mixed
_refine_ls_matrix_type full
_refine_ls_number_parameters 187
_refine_ls_number_reflns 3133
_refine_ls_number_restraints 0
_refine_ls_restrained_S_all 1.033
_refine_ls_R_factor_all 0.052
_refine_ls_R_factor_gt 0.0413
_refine_ls_shift/su_max 0
_refine_ls_shift/su_mean 0
_refine_ls_structure_factor_coef Fsqd
_refine_ls_weighting_details 'calc w=1/[\s^2^(Fo^2^)+(0.0458P)^2^+1.2740P] where P=(Fo^2^+2Fc^2^)/3'
_refine_ls_weighting_scheme calc
_refine_ls_wR_factor_gt 0.1021
_refine_ls_wR_factor_ref 0.1085
_reflns_number_gt 2605
_reflns_number_total 3133
_reflns_threshold_expression >2\s(I)
_cod_data_source_file ja200784n_si_005.cif
_cod_data_source_block lm05mua2
_cod_database_code 4106147

loop_
_space_group_symop_operation_xyz
'x, y, z'
'-x, y+1/2, -z+1/2'
'-x, -y, -z'
'x, -y-1/2, z-1/2'

loop_
_atom_site_label
_atom_site_type_symbol
_atom_site_fract_x
_atom_site_fract_y
_atom_site_fract_z
_atom_site_U_iso_or_equiv
_atom_site_adp_type
_atom_site_occupancy
_atom_site_symmetry_multiplicity
_atom_site_calc_flag
_atom_site_refinement_flags
N1 N 0.71720(16) 0.04193(15) 0.17653(9) 0.0236(3) Uani 1 1 d .
C2 C 0.7730(2) -0.09411(19) 0.18118(12) 0.0267(4) Uani 1 1 d .
H2A H 0.8413 -0.1109 0.2373 0.032 Uiso 1 1 calc R
H2B H 0.821 -0.1112 0.1344 0.032 Uiso 1 1 calc R
C3 C 0.6399(2) -0.1778(2) 0.17059(12) 0.0278(4) Uani 1 1 d .
H3 H 0.6563 -0.2639 0.2014 0.033 Uiso 1 1 calc R
C4 C 0.5417(2) -0.1858(2) 0.07696(13) 0.0314(4) Uani 1 1 d .
H4 H 0.5861 -0.1416 0.0344 0.038 Uiso 1 1 calc R
C5 C 0.4378(2) -0.09699(19) 0.10570(12) 0.0285(4) Uani 1 1 d .
C6 C 0.5284(2) -0.08762(19) 0.19828(12) 0.0284(4) Uani 1 1 d .
H6 H 0.4835 -0.1266 0.2425 0.034 Uiso 1 1 calc R
C7 C 0.6038(2) 0.0436(2) 0.22386(12) 0.0283(4) Uani 1 1 d .
H7A H 0.5376 0.1182 0.2055 0.034 Uiso 1 1 calc R
H7B H 0.6449 0.0487 0.2868 0.034 Uiso 1 1 calc R
C8 C 0.4832(2) -0.3208(2) 0.04580(14) 0.0383(5) Uani 1 1 d .
H8A H 0.4403 -0.361 0.089 0.057 Uiso 1 1 calc R
H8B H 0.5611 -0.3764 0.0371 0.057 Uiso 1 1 calc R
H8C H 0.4105 -0.3118 -0.0087 0.057 Uiso 1 1 calc R
C9 C 0.3120(2) -0.0465(2) 0.06560(15) 0.0347(5) Uani 1 1 d .
H9 H 0.266(3) -0.065(3) 0.0017(17) 0.052 Uiso 1 1 d .
C10 C 0.2241(3) 0.0382(2) 0.10705(19) 0.0498(6) Uani 1 1 d .
H10A H 0.2672 0.042 0.1692 0.075 Uiso 1 1 calc R
H10B H 0.1274 0.0019 0.0967 0.075 Uiso 1 1 calc R
H10C H 0.2195 0.1268 0.0827 0.075 Uiso 1 1 calc R
S11 S 0.82971(5) 0.16473(5) 0.19094(3) 0.02461(14) Uani 1 1 d .
O12 O 0.74569(15) 0.28215(14) 0.18518(9) 0.0329(3) Uani 1 1 d .
O13 O 0.91907(15) 0.14449(15) 0.13298(8) 0.0329(3) Uani 1 1 d .
C14 C 0.93805(19) 0.15209(17) 0.29693(11) 0.0221(4) Uani 1 1 d .
C15 C 0.9014(2) 0.22140(17) 0.36273(12) 0.0244(4) Uani 1 1 d .
H15 H 0.8208 0.2781 0.3504 0.029 Uiso 1 1 calc R
C16 C 0.9830(2) 0.20754(18) 0.44651(12) 0.0266(4) Uani 1 1 d .
H16 H 0.9589 0.2563 0.4914 0.032 Uiso 1 1 calc R
C17 C 1.1000(2) 0.12304(18) 0.46573(11) 0.0252(4) Uani 1 1 d .
C18 C 1.13386(19) 0.05294(18) 0.39869(12) 0.0259(4) Uani 1 1 d .
H18 H 1.2127 -0.0058 0.4111 0.031 Uiso 1 1 calc R
C19 C 1.05489(19) 0.06719(18) 0.31453(12) 0.0246(4) Uani 1 1 d .
H19 H 1.0799 0.0198 0.2694 0.03 Uiso 1 1 calc R
C20 C 1.1875(2) 0.1059(2) 0.55693(12) 0.0335(5) Uani 1 1 d .
H20A H 1.2802 0.1492 0.5638 0.05 Uiso 1 1 calc R
H20B H 1.2024 0.0121 0.5697 0.05 Uiso 1 1 calc R
H20C H 1.1368 0.1451 0.5967 0.05 Uiso 1 1 calc R

loop_
_atom_site_aniso_label
_atom_site_aniso_U_11
_atom_site_aniso_U_22
_atom_site_aniso_U_33
_atom_site_aniso_U_23
_atom_site_aniso_U_13
_atom_site_aniso_U_12
N1 0.0220(7) 0.0270(8) 0.0223(7) 0.0023(6) 0.0063(6) -0.0007(6)
C2 0.0259(9) 0.0284(10) 0.0253(9) -0.0029(8) 0.0052(7) -0.0005(8)
C3 0.0280(10) 0.0274(10) 0.0273(9) 0.0020(8) 0.0055(8) -0.0017(8)
C4 0.0303(10) 0.0361(11) 0.0281(10) -0.0005(8) 0.0077(8) -0.0075(8)
C5 0.0297(10) 0.0270(10) 0.0289(10) 0.0033(8) 0.0072(8) -0.0084(8)
C6 0.0290(10) 0.0282(10) 0.0298(10) 0.0060(8) 0.0108(8) -0.0024(8)
C7 0.0262(9) 0.0330(11) 0.0281(10) 0.0012(8) 0.0116(8) 0.0013(8)
C8 0.0352(11) 0.0397(12) 0.0404(12) -0.0081(10) 0.0100(9) -0.0080(9)
C9 0.0325(11) 0.0303(11) 0.0399(12) 0.0077(9) 0.0062(9) -0.0042(9)
C10 0.0426(13) 0.0279(12) 0.0815(19) 0.0058(12) 0.0204(13) 0.0014(10)
S11 0.0265(2) 0.0270(3) 0.0206(2) 0.00377(18) 0.00624(17) -0.00295(18)
O12 0.0371(8) 0.0270(7) 0.0323(8) 0.0075(6) 0.0043(6) 0.0014(6)
O13 0.0315(7) 0.0466(9) 0.0226(7) 0.0018(6) 0.0103(6) -0.0085(6)
C14 0.0247(9) 0.0221(9) 0.0201(8) 0.0012(7) 0.0065(7) -0.0042(7)
C15 0.0281(9) 0.0189(9) 0.0273(9) -0.0005(7) 0.0091(7) -0.0001(7)
C16 0.0339(10) 0.0231(9) 0.0250(9) -0.0043(7) 0.0114(8) -0.0044(8)
C17 0.0293(9) 0.0220(9) 0.0231(9) 0.0005(7) 0.0042(7) -0.0079(7)
C18 0.0229(9) 0.0232(9) 0.0304(10) -0.0001(8) 0.0045(7) -0.0007(7)
C19 0.0257(9) 0.0250(9) 0.0249(9) -0.0043(7) 0.0093(7) -0.0030(7)
C20 0.0412(11) 0.0289(10) 0.0259(10) 0.0013(8) 0.0000(8) -0.0088(9)

loop_
_atom_type_symbol
_atom_type_description
_atom_type_scat_dispersion_real
_atom_type_scat_dispersion_imag
_atom_type_scat_source
C C 0.0033 0.0016 'International Tables Vol C Tables 4.2.6.8 and 6.1.1.4'
H H 0 0 'International Tables Vol C Tables 4.2.6.8 and 6.1.1.4'
N N 0.0061 0.0033 'International Tables Vol C Tables 4.2.6.8 and 6.1.1.4'
O O 0.0106 0.006 'International Tables Vol C Tables 4.2.6.8 and 6.1.1.4'
S S 0.1246 0.1234 'International Tables Vol C Tables 4.2.6.8 and 6.1.1.4'

loop_
_geom_angle_atom_site_label_1
_geom_angle_atom_site_label_2
_geom_angle_atom_site_label_3
_geom_angle
C7 N1 C2 106.94(14)
C7 N1 S11 118.00(13)
C2 N1 S11 119.18(12)
N1 C2 C3 103.44(14)
N1 C2 H2A 111.1
C3 C2 H2A 111.1
N1 C2 H2B 111.1
C3 C2 H2B 111.1
H2A C2 H2B 109
C2 C3 C6 105.22(15)
C2 C3 C4 115.59(16)
C6 C3 C4 90.37(14)
C2 C3 H3 114.3
C6 C3 H3 114.3
C4 C3 H3 114.3
C5 C4 C8 114.96(16)
C5 C4 C3 88.10(14)
C8 C4 C3 116.67(17)
C5 C4 H4 111.7
C8 C4 H4 111.7
C3 C4 H4 111.7
C9 C5 C4 133.10(19)
C9 C5 C6 132.9(2)
C4 C5 C6 94.02(15)
C5 C6 C7 115.79(16)
C5 C6 C3 87.51(14)
C7 C6 C3 105.94(15)
C5 C6 H6 114.7
C7 C6 H6 114.7
C3 C6 H6 114.7
N1 C7 C6 102.50(15)
N1 C7 H7A 111.3
C6 C7 H7A 111.3
N1 C7 H7B 111.3
C6 C7 H7B 111.3
H7A C7 H7B 109.2
C4 C8 H8A 109.5
C4 C8 H8B 109.5
H8A C8 H8B 109.5
C4 C8 H8C 109.5
H8A C8 H8C 109.5
H8B C8 H8C 109.5
C5 C9 C10 124.5(2)
C5 C9 H9 121.8(14)
C10 C9 H9 113.7(14)
C9 C10 H10A 109.5
C9 C10 H10B 109.5
H10A C10 H10B 109.5
C9 C10 H10C 109.5
H10A C10 H10C 109.5
H10B C10 H10C 109.5
O13 S11 O12 120.04(9)
O13 S11 N1 106.54(8)
O12 S11 N1 106.45(8)
O13 S11 C14 107.77(8)
O12 S11 C14 108.26(9)
N1 S11 C14 107.13(8)
C15 C14 C19 120.59(16)
C15 C14 S11 119.52(14)
C19 C14 S11 119.79(14)
C16 C15 C14 119.62(17)
C16 C15 H15 120.2
C14 C15 H15 120.2
C15 C16 C17 120.84(17)
C15 C16 H16 119.6
C17 C16 H16 119.6
C16 C17 C18 118.58(17)
C16 C17 C20 121.01(17)
C18 C17 C20 120.41(18)
C19 C18 C17 121.32(17)
C19 C18 H18 119.3
C17 C18 H18 119.3
C18 C19 C14 119.04(17)
C18 C19 H19 120.5
C14 C19 H19 120.5
C17 C20 H20A 109.5
C17 C20 H20B 109.5
H20A C20 H20B 109.5
C17 C20 H20C 109.5
H20A C20 H20C 109.5
H20B C20 H20C 109.5

loop_
_geom_bond_atom_site_label_1
_geom_bond_atom_site_label_2
_geom_bond_distance
N1 C7 1.480(2)
N1 C2 1.483(2)
N1 S11 1.6360(16)
C2 C3 1.517(3)
C2 H2A 0.99
C2 H2B 0.99
C3 C6 1.562(3)
C3 C4 1.566(3)
C3 H3 1
C4 C5 1.506(3)
C4 C8 1.523(3)
C4 H4 1
C5 C9 1.329(3)
C5 C6 1.528(3)
C6 C7 1.529(3)
C6 H6 1
C7 H7A 0.99
C7 H7B 0.99
C8 H8A 0.98
C8 H8B 0.98
C8 H8C 0.98
C9 C10 1.479(3)
C9 H9 1.03(3)
C10 H10A 0.98
C10 H10B 0.98
C10 H10C 0.98
S11 O13 1.4316(14)
S11 O12 1.4360(15)
S11 C14 1.7654(18)
C14 C15 1.386(2)
C14 C19 1.394(3)
C15 C16 1.386(3)
C15 H15 0.95
C16 C17 1.394(3)
C16 H16 0.95
C17 C18 1.395(3)
C17 C20 1.506(3)
C18 C19 1.383(3)
C18 H18 0.95
C19 H19 0.95
C20 H20A 0.98
C20 H20B 0.98
C20 H20C 0.98

loop_
_geom_torsion_atom_site_label_1
_geom_torsion_atom_site_label_2
_geom_torsion_atom_site_label_3
_geom_torsion_atom_site_label_4
_geom_torsion
C7 N1 C2 C3 39.41(18)
S11 N1 C2 C3 176.47(12)
N1 C2 C3 C6 -22.85(18)
N1 C2 C3 C4 75.07(19)
C2 C3 C4 C5 -106.28(17)
C6 C3 C4 C5 0.83(14)
C2 C3 C4 C8 136.60(18)
C6 C3 C4 C8 -116.29(18)
C8 C4 C5 C9 -61.3(3)
C3 C4 C5 C9 -180.0(2)
C8 C4 C5 C6 117.82(18)
C3 C4 C5 C6 -0.85(14)
C9 C5 C6 C7 -73.5(3)
C4 C5 C6 C7 107.38(17)
C9 C5 C6 C3 180.0(2)
C4 C5 C6 C3 0.86(14)
C2 C3 C6 C5 115.88(15)
C4 C3 C6 C5 -0.82(14)
C2 C3 C6 C7 -0.25(19)
C4 C3 C6 C7 -116.96(15)
C2 N1 C7 C6 -39.16(18)
S11 N1 C7 C6 -176.81(12)
C5 C6 C7 N1 -71.82(19)
C3 C6 C7 N1 23.22(18)
C4 C5 C9 C10 178.6(2)
C6 C5 C9 C10 -0.2(4)
C7 N1 S11 O13 -175.21(13)
C2 N1 S11 O13 52.35(15)
C7 N1 S11 O12 -46.00(15)
C2 N1 S11 O12 -178.44(13)
C7 N1 S11 C14 69.65(15)
C2 N1 S11 C14 -62.78(15)
O13 S11 C14 C15 151.15(14)
O12 S11 C14 C15 19.90(17)
N1 S11 C14 C15 -94.54(15)
O13 S11 C14 C19 -32.37(17)
O12 S11 C14 C19 -163.62(14)
N1 S11 C14 C19 81.94(16)
C19 C14 C15 C16 1.0(3)
S11 C14 C15 C16 177.42(14)
C14 C15 C16 C17 -1.1(3)
C15 C16 C17 C18 0.3(3)
C15 C16 C17 C20 -178.92(17)
C16 C17 C18 C19 0.8(3)
C20 C17 C18 C19 179.96(17)
C17 C18 C19 C14 -0.9(3)
C15 C14 C19 C18 0.0(3)
S11 C14 C19 C18 -176.40(14)
